data_2225472
loop_
_publ_author_name
'Revathi, K.'
'Sankaran, M.'
'Ramesh, P.'
'Mohan, P. S.'
'Ponnuswamy, M. N.'

_publ_section_title
;
 4-Hydroxy-3-(1'-methyl-2-oxo-4'-phenylspiro[indoline-3,2'-pyrrolidine]-3'-ylcarbonyl)quinolin-2(1<i>H</i>)-one
;
_journal_coeditor_code CI5061
_journal_issue 4
_journal_name_full 'Acta Crystallographica Section E'
_journal_page_first o952
_journal_paper_doi 10.1107/S1600536810010500
_journal_volume 66
_journal_year 2010
_chemical_formula_moiety 'C28 H23 N3 O4'
_chemical_formula_sum 'C28 H23 N3 O4'
_chemical_formula_weight 465.49
_chemical_name_systematic
4-Hydroxy-3-(1'-methyl-2-oxo-4'-phenylspiro[indoline-3,2'-pyrrolidine]-3-ylcarbonyl)quinolin-2(1<i>H</i>)-one
_space_group_IT_number 2
_symmetry_cell_setting triclinic
_symmetry_space_group_name_Hall '-P 1'
_symmetry_space_group_name_H-M 'P -1'
_atom_sites_solution_hydrogens geom
_atom_sites_solution_primary direct
_atom_sites_solution_secondary difmap
_audit_creation_method SHELXL-97
_cell_angle_alpha 69.1110(10)
_cell_angle_beta 72.044(2)
_cell_angle_gamma 66.4100(10)
_cell_formula_units_Z 2
_cell_length_a 9.6918(3)
_cell_length_b 11.0258(3)
_cell_length_c 12.9663(4)
_cell_measurement_reflns_used 1865
_cell_measurement_temperature 293(2)
_cell_measurement_theta_max 28.35
_cell_measurement_theta_min 1.71
_cell_volume 1163.93(6)
_computing_cell_refinement 'SAINT (Bruker, 2008)'
_computing_data_collection 'APEX2 (Bruker, 2008)'
_computing_data_reduction 'SAINT (Bruker, 2008)'
_computing_molecular_graphics 'ORTEP-3 (Farrugia, 1997)'
_computing_publication_material 'SHELXL97 (Sheldrick, 2008) and PLATON (Spek, 2009)'
_computing_structure_refinement 'SHELXL97 (Sheldrick, 2008)'
_computing_structure_solution 'SHELXS97 (Sheldrick, 2008)'
_diffrn_ambient_temperature 293(2)
_diffrn_measured_fraction_theta_full 1.000
_diffrn_measured_fraction_theta_max 0.996
_diffrn_measurement_device_type 'Bruker SMART APEXII area-detector diffractometer'
_diffrn_measurement_method '\w and \f scans'
_diffrn_radiation_monochromator graphite
_diffrn_radiation_source 'fine-focus sealed tube'
_diffrn_radiation_type MoK\a
_diffrn_radiation_wavelength 0.71073
_diffrn_reflns_av_R_equivalents 0.0234
_diffrn_reflns_av_sigmaI/netI 0.0192
_diffrn_reflns_limit_h_max 12
_diffrn_reflns_limit_h_min -12
_diffrn_reflns_limit_k_max 14
_diffrn_reflns_limit_k_min -14
_diffrn_reflns_limit_l_max 17
_diffrn_reflns_limit_l_min -17
_diffrn_reflns_number 21655
_diffrn_reflns_theta_full 25.00
_diffrn_reflns_theta_max 28.35
_diffrn_reflns_theta_min 1.71
_diffrn_standards_number 0
_exptl_absorpt_coefficient_mu 0.090
_exptl_absorpt_correction_T_max 0.982
_exptl_absorpt_correction_T_min 0.982
_exptl_absorpt_correction_type multi-scan
_exptl_absorpt_process_details '(SADABS; Bruker, 2008)'
_exptl_crystal_colour colourless
_exptl_crystal_density_diffrn 1.328
_exptl_crystal_density_method 'not measured'
_exptl_crystal_description Block
_exptl_crystal_F_000 488
_exptl_crystal_size_max 0.20
_exptl_crystal_size_mid 0.20
_exptl_crystal_size_min 0.20
_refine_diff_density_max 0.223
_refine_diff_density_min -0.190
_refine_ls_extinction_method none
_refine_ls_goodness_of_fit_ref 1.029
_refine_ls_hydrogen_treatment mixed
_refine_ls_matrix_type full
_refine_ls_number_parameters 329
_refine_ls_number_reflns 5795
_refine_ls_number_restraints 0
_refine_ls_restrained_S_all 1.029
_refine_ls_R_factor_all 0.0516
_refine_ls_R_factor_gt 0.0404
_refine_ls_shift/su_max 0.008
_refine_ls_shift/su_mean 0.001
_refine_ls_structure_factor_coef Fsqd
_refine_ls_weighting_details 'calc w=1/[\s^2^(Fo^2^)+(0.0596P)^2^+0.2023P] where P=(Fo^2^+2Fc^2^)/3'
_refine_ls_weighting_scheme calc
_refine_ls_wR_factor_gt 0.1093
_refine_ls_wR_factor_ref 0.1192
_reflns_number_gt 4635
_reflns_number_total 5795
_reflns_threshold_expression I>2\s(I)
_cod_data_source_file ci5061.cif
_cod_data_source_block I
_cod_depositor_comments
;
The following automatic conversions were performed:
'_symmetry_cell_setting' value 'Triclinic' changed to 'triclinic'
according to '/home/saulius/struct/CIF-dictionaries/cif_core.dic'
dictionary named 'cif_core.dic' version 2.4.1 from 2010-06-29.

Automatic conversion script
Id: cif_fix_enum 1527 2010-12-29 10:47:43Z saulius 
;
_cod_database_code 2225472
_cod_database_fobs_code 2225472

loop_
_symmetry_equiv_pos_as_xyz
'x, y, z'
'-x, -y, -z'

loop_
_atom_site_type_symbol
_atom_site_label
_atom_site_fract_x
_atom_site_fract_y
_atom_site_fract_z
_atom_site_U_iso_or_equiv
_atom_site_adp_type
_atom_site_calc_flag
_atom_site_refinement_flags
_atom_site_occupancy
_atom_site_disorder_assembly
_atom_site_disorder_group
O O1 -0.12393(11) 0.84110(9) 0.20477(8) 0.0513(2) Uani d . 1 . .
O O2 0.31591(12) 0.88012(10) 0.35337(8) 0.0540(2) Uani d . 1 . .
O O3 0.17428(11) 0.93755(10) 0.06203(7) 0.0489(2) Uani d . 1 . .
O O4 0.43677(12) 1.06028(12) 0.24273(9) 0.0577(3) Uani d . 1 . .
N N1 -0.11028(12) 0.89412(11) 0.41897(8) 0.0438(2) Uani d . 1 . .
C C2 -0.03598(13) 0.94481(12) 0.30309(9) 0.0377(2) Uani d . 1 . .
C C3 0.13212(13) 0.83758(11) 0.29618(9) 0.0362(2) Uani d . 1 . .
H H3 0.1534 0.7989 0.2334 0.043 Uiso calc R 1 . .
C C4 0.12577(14) 0.72173(12) 0.40670(9) 0.0398(3) Uani d . 1 . .
H H4 0.1635 0.7380 0.4609 0.048 Uiso calc R 1 . .
C C5 -0.04598(15) 0.74471(13) 0.44758(10) 0.0451(3) Uani d . 1 . .
H H5A -0.0828 0.7067 0.4086 0.054 Uiso calc R 1 . .
H H5B -0.0702 0.7047 0.5280 0.054 Uiso calc R 1 . .
C C6 -0.27726(17) 0.95032(17) 0.44161(13) 0.0608(4) Uani d . 1 . .
H H6A -0.3175 0.9223 0.3981 0.091 Uiso calc R 1 . .
H H6B -0.3085 1.0488 0.4214 0.091 Uiso calc R 1 . .
H H6C -0.3159 0.9170 0.5202 0.091 Uiso calc R 1 . .
C C7 -0.10803(14) 0.94192(12) 0.21255(9) 0.0405(3) Uani d . 1 . .
N N8 -0.15228(13) 1.07050(11) 0.14433(9) 0.0465(3) Uani d . 1 . .
C C9 -0.11390(14) 1.16162(12) 0.17404(10) 0.0437(3) Uani d . 1 . .
C C10 -0.13151(19) 1.29824(14) 0.12047(13) 0.0604(4) Uani d . 1 . .
H H10 -0.1705 1.3416 0.0546 0.072 Uiso calc R 1 . .
C C11 -0.0888(2) 1.36838(15) 0.16859(15) 0.0669(4) Uani d . 1 . .
H H11 -0.0970 1.4600 0.1332 0.080 Uiso calc R 1 . .
C C12 -0.03449(19) 1.30537(14) 0.26777(14) 0.0594(4) Uani d . 1 . .
H H12 -0.0103 1.3559 0.2997 0.071 Uiso calc R 1 . .
C C13 -0.01539(15) 1.16707(13) 0.32065(11) 0.0480(3) Uani d . 1 . .
H H13 0.0216 1.1243 0.3874 0.058 Uiso calc R 1 . .
C C14 -0.05276(14) 1.09499(12) 0.27148(9) 0.0395(2) Uani d . 1 . .
C C15 0.25320(13) 0.90191(11) 0.27531(9) 0.0378(2) Uani d . 1 . .
C C16 0.29296(13) 0.99495(11) 0.16590(9) 0.0363(2) Uani d . 1 . .
C C17 0.24039(13) 1.01026(11) 0.06679(9) 0.0377(2) Uani d . 1 . .
N N18 0.26902(12) 1.11132(10) -0.02685(8) 0.0419(2) Uani d . 1 . .
C C19 0.34942(13) 1.19400(12) -0.03571(10) 0.0408(3) Uani d . 1 . .
C C20 0.37500(16) 1.29242(13) -0.13735(12) 0.0515(3) Uani d . 1 . .
H H20 0.3361 1.3035 -0.1986 0.062 Uiso calc R 1 . .
C C21 0.45814(18) 1.37192(15) -0.14509(13) 0.0597(4) Uani d . 1 . .
H H21 0.4756 1.4372 -0.2122 0.072 Uiso calc R 1 . .
C C22 0.51668(19) 1.35655(16) -0.05436(14) 0.0624(4) Uani d . 1 . .
H H22 0.5725 1.4117 -0.0613 0.075 Uiso calc R 1 . .
C C23 0.49284(16) 1.26065(15) 0.04533(13) 0.0533(3) Uani d . 1 . .
H H23 0.5326 1.2506 0.1058 0.064 Uiso calc R 1 . .
C C24 0.40805(13) 1.17747(12) 0.05590(10) 0.0412(3) Uani d . 1 . .
C C25 0.37906(13) 1.07426(12) 0.15761(10) 0.0403(3) Uani d . 1 . .
C C26 0.22252(15) 0.58092(12) 0.38987(10) 0.0435(3) Uani d . 1 . .
C C27 0.33649(18) 0.49550(14) 0.45126(13) 0.0590(4) Uani d . 1 . .
H H27 0.3503 0.5229 0.5064 0.071 Uiso calc R 1 . .
C C28 0.4310(2) 0.36850(16) 0.43128(17) 0.0739(5) Uani d . 1 . .
H H28 0.5078 0.3124 0.4726 0.089 Uiso calc R 1 . .
C C29 0.4112(2) 0.32639(15) 0.35130(16) 0.0695(4) Uani d . 1 . .
H H29 0.4755 0.2426 0.3373 0.083 Uiso calc R 1 . .
C C30 0.29633(18) 0.40778(15) 0.29184(14) 0.0594(4) Uani d . 1 . .
H H30 0.2814 0.3783 0.2385 0.071 Uiso calc R 1 . .
C C31 0.20241(16) 0.53399(13) 0.31095(11) 0.0492(3) Uani d . 1 . .
H H31 0.1245 0.5883 0.2703 0.059 Uiso calc R 1 . .
H H4A 0.405(3) 0.985(2) 0.301(2) 0.106(7) Uiso d . 1 . .
H H8 -0.1719(19) 1.0831(17) 0.0782(15) 0.065(5) Uiso d . 1 . .
H H18 0.2265(18) 1.1249(15) -0.0844(14) 0.054(4) Uiso d . 1 . .

loop_
_atom_site_aniso_label
_atom_site_aniso_U_11
_atom_site_aniso_U_22
_atom_site_aniso_U_33
_atom_site_aniso_U_12
_atom_site_aniso_U_13
_atom_site_aniso_U_23
O1 0.0677(6) 0.0516(5) 0.0457(5) -0.0282(4) -0.0212(4) -0.0070(4)
O2 0.0656(6) 0.0651(6) 0.0408(5) -0.0325(5) -0.0224(4) -0.0019(4)
O3 0.0688(6) 0.0569(5) 0.0340(4) -0.0363(5) -0.0133(4) -0.0061(4)
O4 0.0679(6) 0.0729(7) 0.0496(5) -0.0398(5) -0.0200(5) -0.0094(5)
N1 0.0470(6) 0.0469(6) 0.0327(5) -0.0145(4) -0.0058(4) -0.0078(4)
C2 0.0430(6) 0.0406(6) 0.0306(5) -0.0140(5) -0.0105(4) -0.0075(4)
C3 0.0437(6) 0.0344(5) 0.0303(5) -0.0128(4) -0.0101(4) -0.0060(4)
C4 0.0495(6) 0.0391(6) 0.0311(5) -0.0170(5) -0.0125(4) -0.0029(4)
C5 0.0527(7) 0.0478(6) 0.0328(5) -0.0211(5) -0.0077(5) -0.0036(5)
C6 0.0495(8) 0.0672(9) 0.0528(8) -0.0153(7) -0.0008(6) -0.0134(7)
C7 0.0427(6) 0.0456(6) 0.0346(5) -0.0155(5) -0.0099(4) -0.0088(5)
N8 0.0553(6) 0.0470(6) 0.0392(5) -0.0141(5) -0.0214(5) -0.0065(4)
C9 0.0465(6) 0.0416(6) 0.0411(6) -0.0093(5) -0.0138(5) -0.0102(5)
C10 0.0755(10) 0.0439(7) 0.0574(8) -0.0109(7) -0.0311(7) -0.0028(6)
C11 0.0842(11) 0.0372(7) 0.0783(11) -0.0144(7) -0.0298(9) -0.0087(7)
C12 0.0701(9) 0.0455(7) 0.0703(9) -0.0146(6) -0.0219(7) -0.0222(7)
C13 0.0535(7) 0.0459(7) 0.0469(7) -0.0106(5) -0.0150(5) -0.0169(5)
C14 0.0420(6) 0.0387(6) 0.0355(5) -0.0098(4) -0.0089(4) -0.0100(4)
C15 0.0423(6) 0.0371(5) 0.0345(5) -0.0112(4) -0.0100(4) -0.0097(4)
C16 0.0380(6) 0.0364(5) 0.0350(5) -0.0115(4) -0.0076(4) -0.0102(4)
C17 0.0409(6) 0.0386(6) 0.0331(5) -0.0138(4) -0.0059(4) -0.0093(4)
N18 0.0495(6) 0.0438(5) 0.0344(5) -0.0199(4) -0.0101(4) -0.0058(4)
C19 0.0386(6) 0.0362(5) 0.0431(6) -0.0114(4) -0.0028(5) -0.0110(5)
C20 0.0535(8) 0.0456(7) 0.0473(7) -0.0178(6) -0.0058(6) -0.0046(5)
C21 0.0603(8) 0.0479(7) 0.0601(8) -0.0249(6) 0.0001(7) -0.0038(6)
C22 0.0618(9) 0.0573(8) 0.0727(10) -0.0348(7) -0.0006(7) -0.0157(7)
C23 0.0503(7) 0.0564(8) 0.0598(8) -0.0265(6) -0.0044(6) -0.0179(6)
C24 0.0374(6) 0.0399(6) 0.0462(6) -0.0137(5) -0.0034(5) -0.0142(5)
C25 0.0389(6) 0.0436(6) 0.0408(6) -0.0134(5) -0.0077(5) -0.0142(5)
C26 0.0488(7) 0.0377(6) 0.0413(6) -0.0192(5) -0.0094(5) -0.0012(5)
C27 0.0668(9) 0.0463(7) 0.0622(9) -0.0177(6) -0.0276(7) -0.0006(6)
C28 0.0695(10) 0.0471(8) 0.0905(12) -0.0093(7) -0.0319(9) 0.0010(8)
C29 0.0670(10) 0.0402(7) 0.0916(12) -0.0172(7) -0.0074(9) -0.0137(7)
C30 0.0652(9) 0.0512(8) 0.0671(9) -0.0294(7) -0.0005(7) -0.0204(7)
C31 0.0530(7) 0.0451(7) 0.0511(7) -0.0209(6) -0.0090(6) -0.0102(5)

loop_
_atom_type_symbol
_atom_type_description
_atom_type_scat_dispersion_real
_atom_type_scat_dispersion_imag
_atom_type_scat_source
C C 0.0033 0.0016 'International Tables Vol C Tables 4.2.6.8 and 6.1.1.4'
H H 0.0000 0.0000 'International Tables Vol C Tables 4.2.6.8 and 6.1.1.4'
N N 0.0061 0.0033 'International Tables Vol C Tables 4.2.6.8 and 6.1.1.4'
O O 0.0106 0.0060 'International Tables Vol C Tables 4.2.6.8 and 6.1.1.4'

loop_
_geom_angle_atom_site_label_1
_geom_angle_atom_site_label_2
_geom_angle_atom_site_label_3
_geom_angle_site_symmetry_1
_geom_angle_site_symmetry_3
_geom_angle
_geom_angle_publ_flag
C25 O4 H4A . . 102.8(13) ?
C6 N1 C5 . . 115.61(11) ?
C6 N1 C2 . . 115.01(10) ?
C5 N1 C2 . . 106.72(9) ?
N1 C2 C14 . . 113.47(9) ?
N1 C2 C7 . . 113.94(10) ?
C14 C2 C7 . . 101.31(9) ?
N1 C2 C3 . . 102.76(8) ?
C14 C2 C3 . . 117.72(10) ?
C7 C2 C3 . . 107.99(9) ?
C15 C3 C4 . . 114.61(9) ?
C15 C3 C2 . . 112.81(9) ?
C4 C3 C2 . . 105.06(9) ?
C15 C3 H3 . . 108.0 ?
C4 C3 H3 . . 108.0 ?
C2 C3 H3 . . 108.0 ?
C26 C4 C5 . . 115.35(10) ?
C26 C4 C3 . . 112.53(9) ?
C5 C4 C3 . . 102.87(9) ?
C26 C4 H4 . . 108.6 ?
C5 C4 H4 . . 108.6 ?
C3 C4 H4 . . 108.6 ?
N1 C5 C4 . . 102.03(10) ?
N1 C5 H5A . . 111.4 ?
C4 C5 H5A . . 111.4 ?
N1 C5 H5B . . 111.4 ?
C4 C5 H5B . . 111.4 ?
H5A C5 H5B . . 109.2 ?
N1 C6 H6A . . 109.5 ?
N1 C6 H6B . . 109.5 ?
H6A C6 H6B . . 109.5 ?
N1 C6 H6C . . 109.5 ?
H6A C6 H6C . . 109.5 ?
H6B C6 H6C . . 109.5 ?
O1 C7 N8 . . 125.56(11) ?
O1 C7 C2 . . 126.01(10) ?
N8 C7 C2 . . 108.42(10) ?
C7 N8 C9 . . 111.31(10) ?
C7 N8 H8 . . 119.7(11) ?
C9 N8 H8 . . 125.8(11) ?
C10 C9 C14 . . 121.77(12) ?
C10 C9 N8 . . 128.28(12) ?
C14 C9 N8 . . 109.94(10) ?
C9 C10 C11 . . 117.42(13) ?
C9 C10 H10 . . 121.3 ?
C11 C10 H10 . . 121.3 ?
C12 C11 C10 . . 121.45(14) ?
C12 C11 H11 . . 119.3 ?
C10 C11 H11 . . 119.3 ?
C11 C12 C13 . . 120.76(13) ?
C11 C12 H12 . . 119.6 ?
C13 C12 H12 . . 119.6 ?
C14 C13 C12 . . 118.27(12) ?
C14 C13 H13 . . 120.9 ?
C12 C13 H13 . . 120.9 ?
C13 C14 C9 . . 120.22(11) ?
C13 C14 C2 . . 131.02(10) ?
C9 C14 C2 . . 108.75(10) ?
O2 C15 C16 . . 119.22(11) ?
O2 C15 C3 . . 119.46(10) ?
C16 C15 C3 . . 121.25(9) ?
C25 C16 C17 . . 119.02(10) ?
C25 C16 C15 . . 118.98(10) ?
C17 C16 C15 . . 121.97(10) ?
O3 C17 N18 . . 118.80(10) ?
O3 C17 C16 . . 124.44(10) ?
N18 C17 C16 . . 116.76(10) ?
N18 C19 C24 . . 119.67(11) ?
N18 C19 C20 . . 119.99(12) ?
C24 C19 C20 . . 120.32(12) ?
C21 C20 C19 . . 119.04(14) ?
C21 C20 H20 . . 120.5 ?
C19 C20 H20 . . 120.5 ?
C20 C21 C22 . . 121.10(13) ?
C20 C21 H21 . . 119.4 ?
C22 C21 H21 . . 119.4 ?
C23 C22 C21 . . 120.47(14) ?
C23 C22 H22 . . 119.8 ?
C21 C22 H22 . . 119.8 ?
C22 C23 C24 . . 119.78(14) ?
C22 C23 H23 . . 120.1 ?
C24 C23 H23 . . 120.1 ?
C19 C24 C23 . . 119.28(12) ?
C19 C24 C25 . . 117.81(11) ?
C23 C24 C25 . . 122.91(12) ?
O4 C25 C16 . . 121.98(11) ?
O4 C25 C24 . . 116.49(11) ?
C16 C25 C24 . . 121.52(11) ?
C27 C26 C31 . . 117.78(13) ?
C27 C26 C4 . . 120.84(12) ?
C31 C26 C4 . . 121.36(11) ?
C26 C27 C28 . . 120.68(15) ?
C26 C27 H27 . . 119.7 ?
C28 C27 H27 . . 119.7 ?
C29 C28 C27 . . 120.29(15) ?
C29 C28 H28 . . 119.9 ?
C27 C28 H28 . . 119.9 ?
C28 C29 C30 . . 119.90(15) ?
C28 C29 H29 . . 120.0 ?
C30 C29 H29 . . 120.0 ?
C29 C30 C31 . . 120.13(15) ?
C29 C30 H30 . . 119.9 ?
C31 C30 H30 . . 119.9 ?
C30 C31 C26 . . 121.18(13) ?
C30 C31 H31 . . 119.4 ?
C26 C31 H31 . . 119.4 ?

loop_
_geom_bond_atom_site_label_1
_geom_bond_atom_site_label_2
_geom_bond_site_symmetry_2
_geom_bond_distance
_geom_bond_publ_flag
O1 C7 . 1.2232(15) ?
O2 C15 . 1.2412(14) ?
O3 C17 . 1.2360(14) ?
O4 C25 . 1.3210(15) ?
O4 H4A . 0.99(2) ?
N1 C6 . 1.4572(18) ?
N1 C5 . 1.4577(16) ?
N1 C2 . 1.4645(15) ?
C2 C14 . 1.5092(16) ?
C2 C7 . 1.5546(16) ?
C2 C3 . 1.5824(16) ?
C3 C15 . 1.5123(16) ?
C3 C4 . 1.5466(15) ?
C3 H3 . 0.98 ?
C4 C26 . 1.5124(17) ?
C4 C5 . 1.5265(18) ?
C4 H4 . 0.98 ?
C5 H5A . 0.97 ?
C5 H5B . 0.97 ?
C6 H6A . 0.96 ?
C6 H6B . 0.96 ?
C6 H6C . 0.96 ?
C7 N8 . 1.3526(16) ?
N8 C9 . 1.3999(17) ?
N8 H8 . 0.886(18) ?
C9 C10 . 1.3791(18) ?
C9 C14 . 1.3922(16) ?
C10 C11 . 1.385(2) ?
C10 H10 . 0.93 ?
C11 C12 . 1.379(2) ?
C11 H11 . 0.93 ?
C12 C13 . 1.3915(19) ?
C12 H12 . 0.93 ?
C13 C14 . 1.3797(17) ?
C13 H13 . 0.93 ?
C15 C16 . 1.4679(15) ?
C16 C25 . 1.3908(16) ?
C16 C17 . 1.4559(15) ?
C17 N18 . 1.3666(15) ?
N18 C19 . 1.3748(16) ?
N18 H18 . 0.900(16) ?
C19 C24 . 1.3950(17) ?
C19 C20 . 1.4035(17) ?
C20 C21 . 1.371(2) ?
C20 H20 . 0.93 ?
C21 C22 . 1.388(2) ?
C21 H21 . 0.93 ?
C22 C23 . 1.371(2) ?
C22 H22 . 0.93 ?
C23 C24 . 1.4068(18) ?
C23 H23 . 0.93 ?
C24 C25 . 1.4389(17) ?
C26 C27 . 1.3840(18) ?
C26 C31 . 1.3907(18) ?
C27 C28 . 1.397(2) ?
C27 H27 . 0.93 ?
C28 C29 . 1.366(3) ?
C28 H28 . 0.93 ?
C29 C30 . 1.369(2) ?
C29 H29 . 0.93 ?
C30 C31 . 1.385(2) ?
C30 H30 . 0.93 ?
C31 H31 . 0.93 ?

loop_
_geom_hbond_atom_site_label_D
_geom_hbond_atom_site_label_H
_geom_hbond_atom_site_label_A
_geom_hbond_site_symmetry_A
_geom_hbond_distance_DH
_geom_hbond_distance_HA
_geom_hbond_distance_DA
_geom_hbond_angle_DHA
O4 H4A O2 1 0.99(2) 1.56(2) 2.4840(14) 155(2)
N8 H8 O3 2_575 0.89(2) 1.92(2) 2.7837(13) 165(2)
N18 H18 O1 2_575 0.90(2) 1.95(2) 2.8497(14) 177(2)
C3 H3 O3 1 0.98 2.21 2.7944(13) 117
C21 H21 Cg6 2_675 0.93 2.72 3.5360(18) 147

loop_
_geom_torsion_atom_site_label_1
_geom_torsion_atom_site_label_2
_geom_torsion_atom_site_label_3
_geom_torsion_atom_site_label_4
_geom_torsion_site_symmetry_1
_geom_torsion_site_symmetry_2
_geom_torsion_site_symmetry_3
_geom_torsion_site_symmetry_4
_geom_torsion
_geom_torsion_publ_flag
C6 N1 C2 C14 . . . . 67.51(14) ?
C5 N1 C2 C14 . . . . -162.83(10) ?
C6 N1 C2 C7 . . . . -47.74(15) ?
C5 N1 C2 C7 . . . . 81.91(12) ?
C6 N1 C2 C3 . . . . -164.29(11) ?
C5 N1 C2 C3 . . . . -34.63(11) ?
N1 C2 C3 C15 . . . . -116.48(10) ?
C14 C2 C3 C15 . . . . 9.00(13) ?
C7 C2 C3 C15 . . . . 122.80(10) ?
N1 C2 C3 C4 . . . . 9.05(11) ?
C14 C2 C3 C4 . . . . 134.53(10) ?
C7 C2 C3 C4 . . . . -111.68(10) ?
C15 C3 C4 C26 . . . . -93.05(12) ?
C2 C3 C4 C26 . . . . 142.55(10) ?
C15 C3 C4 C5 . . . . 142.18(10) ?
C2 C3 C4 C5 . . . . 17.79(11) ?
C6 N1 C5 C4 . . . . 176.30(10) ?
C2 N1 C5 C4 . . . . 46.99(11) ?
C26 C4 C5 N1 . . . . -161.42(9) ?
C3 C4 C5 N1 . . . . -38.53(11) ?
N1 C2 C7 O1 . . . . -56.11(16) ?
C14 C2 C7 O1 . . . . -178.34(12) ?
C3 C2 C7 O1 . . . . 57.35(15) ?
N1 C2 C7 N8 . . . . 123.09(11) ?
C14 C2 C7 N8 . . . . 0.87(12) ?
C3 C2 C7 N8 . . . . -123.44(11) ?
O1 C7 N8 C9 . . . . -178.42(12) ?
C2 C7 N8 C9 . . . . 2.37(14) ?
C7 N8 C9 C10 . . . . 175.61(14) ?
C7 N8 C9 C14 . . . . -5.01(15) ?
C14 C9 C10 C11 . . . . -1.3(2) ?
N8 C9 C10 C11 . . . . 178.02(15) ?
C9 C10 C11 C12 . . . . -1.6(3) ?
C10 C11 C12 C13 . . . . 2.4(3) ?
C11 C12 C13 C14 . . . . -0.2(2) ?
C12 C13 C14 C9 . . . . -2.6(2) ?
C12 C13 C14 C2 . . . . 175.60(13) ?
C10 C9 C14 C13 . . . . 3.5(2) ?
N8 C9 C14 C13 . . . . -175.95(11) ?
C10 C9 C14 C2 . . . . -175.11(13) ?
N8 C9 C14 C2 . . . . 5.46(14) ?
N1 C2 C14 C13 . . . . 55.29(17) ?
C7 C2 C14 C13 . . . . 177.84(13) ?
C3 C2 C14 C13 . . . . -64.72(17) ?
N1 C2 C14 C9 . . . . -126.32(11) ?
C7 C2 C14 C9 . . . . -3.78(12) ?
C3 C2 C14 C9 . . . . 113.66(11) ?
C4 C3 C15 O2 . . . . -14.08(15) ?
C2 C3 C15 O2 . . . . 106.11(12) ?
C4 C3 C15 C16 . . . . 168.83(10) ?
C2 C3 C15 C16 . . . . -70.98(13) ?
O2 C15 C16 C25 . . . . -10.92(17) ?
C3 C15 C16 C25 . . . . 166.18(10) ?
O2 C15 C16 C17 . . . . 171.31(11) ?
C3 C15 C16 C17 . . . . -11.59(16) ?
C25 C16 C17 O3 . . . . 173.82(11) ?
C15 C16 C17 O3 . . . . -8.41(18) ?
C25 C16 C17 N18 . . . . -5.28(16) ?
C15 C16 C17 N18 . . . . 172.49(10) ?
O3 C17 N18 C19 . . . . -175.84(11) ?
C16 C17 N18 C19 . . . . 3.31(17) ?
C17 N18 C19 C24 . . . . -0.20(18) ?
C17 N18 C19 C20 . . . . 178.42(11) ?
N18 C19 C20 C21 . . . . -178.69(12) ?
C24 C19 C20 C21 . . . . -0.08(19) ?
C19 C20 C21 C22 . . . . -0.1(2) ?
C20 C21 C22 C23 . . . . 0.2(2) ?
C21 C22 C23 C24 . . . . -0.2(2) ?
N18 C19 C24 C23 . . . . 178.72(11) ?
C20 C19 C24 C23 . . . . 0.10(18) ?
N18 C19 C24 C25 . . . . -0.94(16) ?
C20 C19 C24 C25 . . . . -179.56(11) ?
C22 C23 C24 C19 . . . . 0.0(2) ?
C22 C23 C24 C25 . . . . 179.67(13) ?
C17 C16 C25 O4 . . . . -176.49(11) ?
C15 C16 C25 O4 . . . . 5.67(17) ?
C17 C16 C25 C24 . . . . 4.40(17) ?
C15 C16 C25 C24 . . . . -173.44(10) ?
C19 C24 C25 O4 . . . . 179.58(11) ?
C23 C24 C25 O4 . . . . -0.07(18) ?
C19 C24 C25 C16 . . . . -1.26(17) ?
C23 C24 C25 C16 . . . . 179.10(12) ?
C5 C4 C26 C27 . . . . -118.66(13) ?
C3 C4 C26 C27 . . . . 123.74(13) ?
C5 C4 C26 C31 . . . . 62.68(15) ?
C3 C4 C26 C31 . . . . -54.92(15) ?
C31 C26 C27 C28 . . . . 2.1(2) ?
C4 C26 C27 C28 . . . . -176.58(14) ?
C26 C27 C28 C29 . . . . -0.6(3) ?
C27 C28 C29 C30 . . . . -1.2(3) ?
C28 C29 C30 C31 . . . . 1.4(2) ?
C29 C30 C31 C26 . . . . 0.2(2) ?
C27 C26 C31 C30 . . . . -2.0(2) ?
C4 C26 C31 C30 . . . . 176.74(12) ?
